data_4315257
loop_
_publ_author_name
'Ismail Hijazi'
'Thierry Roisnel'
'Marc Fourmigu\'e'
'Jean Weiss'
'Bernard Boitrel'

_publ_section_title
;
 Coordination Studies of Bis-Strapped-Hanging-Carboxylate Porphyrins.
 X-ray Characterization of a Five-Coordinate Iron(II) Complex with a
 Built-in Axial Base
;
_journal_name_full 'Inorganic Chemistry'
_journal_page_first 3098
_journal_page_last 3100
_journal_paper_doi 10.1021/ic1001072
_journal_volume 49
_journal_year 2010
_chemical_compound_source 'synthesis as described'
_chemical_formula_moiety 'C89 H68 Fe N10 O8, C6 H6'
_chemical_formula_sum 'C95 H74 Fe N10 O8'
_chemical_formula_weight 1539.49
_chemical_name_systematic
;
 ?
;
_space_group_IT_number 15
_symmetry_cell_setting monoclinic
_symmetry_Int_Tables_number 15
_symmetry_space_group_name_Hall '-C 2yc'
_symmetry_space_group_name_H-M 'C 1 2/c 1'
_atom_sites_solution_hydrogens geom
_atom_sites_solution_primary direct
_atom_sites_solution_secondary difmap
_audit_conform_dict_location ftp://ftp.iucr.org/pub/cif_core.dic
_audit_conform_dict_name cif_core.dic
_audit_conform_dict_version 2.3
_audit_creation_date 2009-10-02T16:22:57-00:00
_audit_creation_method 'WinGX routine CIF_UPDATE'
_cell_angle_alpha 90
_cell_angle_beta 111.745(7)
_cell_angle_gamma 90
_cell_formula_units_Z 8
_cell_length_a 58.753(14)
_cell_length_b 12.399(3)
_cell_length_c 23.190(6)
_cell_measurement_reflns_used 6710
_cell_measurement_temperature 100(2)
_cell_measurement_theta_max 27.3
_cell_measurement_theta_min 2.27
_cell_measurement_wavelength 0.71073
_cell_volume 15691(7)
_computing_cell_refinement 'Bruker SMART'
_computing_data_collection 'Bruker SAINT'
_computing_data_reduction 'Bruker SAINT'
_computing_molecular_graphics 'Ortep-3 for Windows (Farrugia, 1997)'
_computing_publication_material 'WinGX publication routines (Farrugia, 1999)'
_computing_structure_refinement 'SHELXL-97 (Sheldrick, 1997)'
_computing_structure_solution 'SIR97 (Altomare et al., 1999)'
_diffrn_ambient_temperature 100(2)
_diffrn_detector 'CCD plate'
_diffrn_measured_fraction_theta_full 0.994
_diffrn_measured_fraction_theta_max 0.973
_diffrn_measurement_device_type 'APEXII, Bruker-AXS'
_diffrn_measurement_method 'CCD rotation images, thin slices'
_diffrn_radiation_monochromator graphite
_diffrn_radiation_probe x-ray
_diffrn_radiation_type MoK\a
_diffrn_radiation_wavelength 0.71073
_diffrn_reflns_av_R_equivalents 0.0606
_diffrn_reflns_av_unetI/netI 0.0776
_diffrn_reflns_limit_h_max 75
_diffrn_reflns_limit_h_min -75
_diffrn_reflns_limit_k_max 14
_diffrn_reflns_limit_k_min -15
_diffrn_reflns_limit_l_max 30
_diffrn_reflns_limit_l_min -18
_diffrn_reflns_number 68315
_diffrn_reflns_theta_full 25
_diffrn_reflns_theta_max 27.6
_diffrn_reflns_theta_min 2.93
_exptl_absorpt_coefficient_mu 0.259
_exptl_absorpt_correction_T_max 0.957
_exptl_absorpt_correction_T_min 0.705
_exptl_absorpt_correction_type multi-scan
_exptl_absorpt_process_details
;
  [Sheldrick, G.M. (2002). SADABS Bruker AXS Inc., Madison, Wisconsin, USA]
;
_exptl_crystal_colour black
_exptl_crystal_density_diffrn 1.303
_exptl_crystal_density_method 'not measured'
_exptl_crystal_description prism
_exptl_crystal_F_000 6432
_exptl_crystal_size_max 0.3
_exptl_crystal_size_mid 0.21
_exptl_crystal_size_min 0.17
_platon_squeeze_details
;
;
_refine_diff_density_max 1.617
_refine_diff_density_min -1.024
_refine_diff_density_rms 0.108
_refine_ls_extinction_method none
_refine_ls_goodness_of_fit_ref 1.025
_refine_ls_hydrogen_treatment constr
_refine_ls_matrix_type full
_refine_ls_number_parameters 973
_refine_ls_number_reflns 17723
_refine_ls_number_restraints 6
_refine_ls_restrained_S_all 1.036
_refine_ls_R_factor_all 0.1625
_refine_ls_R_factor_gt 0.1239
_refine_ls_shift/su_max 0.013
_refine_ls_shift/su_mean 0
_refine_ls_structure_factor_coef Fsqd
_refine_ls_weighting_details 'calc w=1/[\s^2^(Fo^2^)+(0.1030P)^2^+195.5199P] where P=(Fo^2^+2Fc^2^)/3'
_refine_ls_weighting_scheme calc
_refine_ls_wR_factor_gt 0.2823
_refine_ls_wR_factor_ref 0.3037
_reflns_number_gt 12032
_reflns_number_total 17723
_reflns_threshold_expression >2sigma(I)
_cod_data_source_file ic1001072_si_001.cif
_cod_data_source_block sq
_cod_original_sg_symbol_H-M 'C 2/c'
_cod_database_code 4315257

loop_
_symmetry_equiv_pos_as_xyz
'x, y, z'
'-x, y, -z+1/2'
'x+1/2, y+1/2, z'
'-x+1/2, y+1/2, -z+1/2'
'-x, -y, -z'
'x, -y, z-1/2'
'-x+1/2, -y+1/2, -z'
'x+1/2, -y+1/2, z-1/2'

loop_
_atom_site_label
_atom_site_type_symbol
_atom_site_fract_x
_atom_site_fract_y
_atom_site_fract_z
_atom_site_U_iso_or_equiv
_atom_site_adp_type
_atom_site_occupancy
_atom_site_symmetry_multiplicity
_atom_site_calc_flag
_atom_site_refinement_flags
_atom_site_disorder_assembly
_atom_site_disorder_group
Fe1 Fe 0.625622(14) 0.02374(5) 0.10925(3) 0.02373(19) Uani 1 1 d . . .
N1 N 0.64489(9) -0.0219(4) 0.0549(2) 0.0349(11) Uani 1 1 d . . .
N2 N 0.60170(9) -0.1055(3) 0.0748(2) 0.0293(10) Uani 1 1 d . . .
N3 N 0.59956(8) 0.0935(3) 0.13843(18) 0.0256(9) Uani 1 1 d . . .
N4 N 0.64290(9) 0.1738(3) 0.12143(19) 0.0273(9) Uani 1 1 d . . .
C1 C 0.66430(12) 0.0316(4) 0.0472(3) 0.0388(15) Uani 1 1 d . . .
C2 C 0.67520(14) -0.0361(5) 0.0144(3) 0.0476(17) Uani 1 1 d . . .
H2 H 0.6885 -0.0177 0.0026 0.057 Uiso 1 1 calc R . .
C3 C 0.66294(13) -0.1312(5) 0.0034(3) 0.0469(17) Uani 1 1 d . . .
H3 H 0.6665 -0.1926 -0.0164 0.056 Uiso 1 1 calc R . .
C4 C 0.64344(12) -0.1219(4) 0.0275(3) 0.0367(14) Uani 1 1 d . . .
C5 C 0.62477(13) -0.1994(4) 0.0199(3) 0.0398(15) Uani 1 1 d . . .
C6 C 0.60453(11) -0.1879(4) 0.0378(2) 0.0319(12) Uani 1 1 d . . .
C7 C 0.58371(11) -0.2604(4) 0.0215(3) 0.0348(13) Uani 1 1 d . . .
H7 H 0.5814 -0.3244 -0.0026 0.042 Uiso 1 1 calc R . .
C8 C 0.56815(11) -0.2202(4) 0.0470(3) 0.0331(12) Uani 1 1 d . . .
H8 H 0.5527 -0.2496 0.043 0.04 Uiso 1 1 calc R . .
C9 C 0.57944(11) -0.1241(4) 0.0814(2) 0.0302(12) Uani 1 1 d . . .
C10 C 0.56946(10) -0.0585(4) 0.1156(2) 0.0261(11) Uani 1 1 d . . .
C11 C 0.57918(9) 0.0412(4) 0.1423(2) 0.0260(11) Uani 1 1 d . . .
C12 C 0.56837(10) 0.1093(4) 0.1760(2) 0.0298(11) Uani 1 1 d . . .
H12 H 0.5547 0.092 0.1866 0.036 Uiso 1 1 calc R . .
C13 C 0.58125(10) 0.2014(4) 0.1893(2) 0.0299(12) Uani 1 1 d . . .
H13 H 0.5782 0.2616 0.2107 0.036 Uiso 1 1 calc R . .
C14 C 0.60067(10) 0.1925(4) 0.1655(2) 0.0280(11) Uani 1 1 d . . .
C15 C 0.61745(11) 0.2747(4) 0.1671(2) 0.0301(12) Uani 1 1 d . . .
C16 C 0.63686(11) 0.2666(4) 0.1456(2) 0.0300(12) Uani 1 1 d . . .
C17 C 0.65260(14) 0.3544(4) 0.1420(3) 0.0457(17) Uani 1 1 d . . .
H17 H 0.6523 0.4259 0.1564 0.055 Uiso 1 1 calc R . .
C18 C 0.66764(14) 0.3167(5) 0.1147(3) 0.0475(18) Uani 1 1 d . . .
H18 H 0.68 0.3562 0.1065 0.057 Uiso 1 1 calc R . .
C19 C 0.66131(12) 0.2037(4) 0.1003(3) 0.0354(13) Uani 1 1 d . . .
C20 C 0.67147(12) 0.1378(4) 0.0668(3) 0.0363(14) Uani 1 1 d . . .
C21 C 0.68859(14) 0.1923(5) 0.0403(3) 0.0499(18) Uani 1 1 d . . .
C22 C 0.67850(17) 0.2348(6) -0.0188(3) 0.069(3) Uani 1 1 d . . .
H22 H 0.6615 0.2239 -0.0418 0.083 Uiso 1 1 calc R . .
C23 C 0.6921(2) 0.2927(8) -0.0460(4) 0.102(4) Uani 1 1 d . . .
H23 H 0.6844 0.32 -0.0869 0.122 Uiso 1 1 calc R . .
C24 C 0.7162(3) 0.3102(11) -0.0142(6) 0.126(6) Uani 1 1 d . . .
H24 H 0.7255 0.3511 -0.0325 0.152 Uiso 1 1 calc R . .
C25 C 0.7273(2) 0.2689(8) 0.0441(6) 0.103(4) Uani 1 1 d . . .
H25 H 0.7443 0.2794 0.066 0.123 Uiso 1 1 calc R . .
C26 C 0.71330(17) 0.2104(6) 0.0723(5) 0.070(2) Uani 1 1 d . B .
N5 N 0.72398(14) 0.1686(6) 0.1325(4) 0.082(2) Uani 1 1 d D . .
H5 H 0.7146 0.1516 0.1531 0.098 Uiso 1 1 calc R A 1
C27A C 0.7487(3) 0.1536(11) 0.1597(8) 0.070(8) Uani 0.5 1 d PD B 1
O1A O 0.7632(2) 0.1957(10) 0.1387(7) 0.065(4) Uani 0.5 1 d P B 1
C28A C 0.7537(2) 0.0943(12) 0.2140(6) 0.091(3) Uani 0.5 1 d PG B 1
C29A C 0.74013(18) 0.0905(12) 0.2520(7) 0.091(3) Uani 0.5 1 d PG B 1
H29A H 0.7252 0.1298 0.2411 0.109 Uiso 0.5 1 calc PR B 1
C30A C 0.7484(2) 0.0293(12) 0.3061(6) 0.091(3) Uani 0.5 1 d PGD B 1
C31A C 0.77018(19) -0.0282(11) 0.3221(6) 0.091(3) Uani 0.5 1 d PG B 1
H31A H 0.7758 -0.07 0.359 0.109 Uiso 0.5 1 calc PR B 1
C32A C 0.78371(18) -0.0244(11) 0.2840(6) 0.091(3) Uani 0.5 1 d PG B 1
H32A H 0.7986 -0.0636 0.2949 0.109 Uiso 0.5 1 calc PR B 1
C33A C 0.7754(2) 0.0369(12) 0.2300(6) 0.091(3) Uani 0.5 1 d PG B 1
H33A H 0.7847 0.0394 0.2039 0.109 Uiso 0.5 1 calc PR B 1
C27B C 0.7456(3) 0.1916(18) 0.1821(16) 0.172(19) Uani 0.5 1 d PD B 2
O1B O 0.7611(4) 0.254(2) 0.1816(12) 0.242(19) Uani 0.5 1 d P B 2
C28B C 0.7558(2) 0.1304(11) 0.2472(5) 0.132(5) Uani 0.5 1 d PG B 2
C29B C 0.73880(18) 0.0878(11) 0.2697(6) 0.132(5) Uani 0.5 1 d PG B 2
H29B H 0.7218 0.0914 0.2453 0.159 Uiso 0.5 1 calc PR B 2
C30B C 0.7467(2) 0.0400(11) 0.3281(6) 0.132(5) Uani 0.5 1 d PGD B 2
C31B C 0.7716(2) 0.0347(11) 0.3639(5) 0.132(5) Uani 0.5 1 d PG B 2
H31B H 0.777 0.002 0.4037 0.159 Uiso 0.5 1 calc PR B 2
C32B C 0.78857(18) 0.0773(10) 0.3414(6) 0.132(5) Uani 0.5 1 d PG B 2
H32B H 0.8056 0.0737 0.3658 0.159 Uiso 0.5 1 calc PR B 2
C33B C 0.7807(2) 0.1252(11) 0.2830(5) 0.132(5) Uani 0.5 1 d PG B 2
H33B H 0.7923 0.1543 0.2676 0.159 Uiso 0.5 1 calc PR B 2
C34 C 0.7275(3) -0.0283(10) 0.3393(6) 0.169(8) Uani 1 1 d D . .
H34A H 0.7181 -0.0883 0.313 0.202 Uiso 1 1 calc R B 1
H34B H 0.7368 -0.0568 0.3814 0.202 Uiso 1 1 calc R B 1
C35 C 0.61160(11) 0.3864(4) 0.1832(2) 0.0316(12) Uani 1 1 d . . .
C36 C 0.58960(14) 0.4338(5) 0.1435(3) 0.055(2) Uani 1 1 d . . .
H36 H 0.5789 0.393 0.1097 0.066 Uiso 1 1 calc R . .
C37 C 0.58316(16) 0.5386(6) 0.1524(3) 0.074(3) Uani 1 1 d . . .
H37 H 0.5683 0.5696 0.1253 0.089 Uiso 1 1 calc R . .
C38 C 0.59913(15) 0.5965(6) 0.2020(3) 0.070(3) Uani 1 1 d . . .
H38 H 0.5953 0.6693 0.2075 0.084 Uiso 1 1 calc R . .
C39 C 0.62037(12) 0.5516(5) 0.2435(3) 0.0427(16) Uani 1 1 d . . .
H39 H 0.6306 0.5922 0.278 0.051 Uiso 1 1 calc R . .
C40 C 0.62668(10) 0.4458(4) 0.2344(2) 0.0252(11) Uani 1 1 d . . .
N6 N 0.64798(7) 0.3956(3) 0.27705(18) 0.0213(8) Uani 1 1 d . . .
H6 H 0.6481 0.3247 0.2785 0.026 Uiso 1 1 calc R . .
C41 C 0.66801(10) 0.4466(4) 0.3154(4) 0.0469(18) Uani 1 1 d D . .
O2 O 0.67091(8) 0.5444(3) 0.3160(3) 0.077(2) Uani 1 1 d . . .
C42B C 0.6897(2) 0.3783(11) 0.3462(8) 0.0606(18) Uani 0.5 1 d PD B 3
C43B C 0.6944(3) 0.2810(15) 0.3609(9) 0.0606(18) Uani 0.5 1 d P B 3
H43B H 0.6805 0.2354 0.3435 0.073 Uiso 0.5 1 calc PR B 3
C44B C 0.7150(3) 0.2264(13) 0.3965(9) 0.0606(18) Uani 0.5 1 d P B 3
C45B C 0.7348(3) 0.2787(12) 0.3977(8) 0.0606(18) Uani 0.5 1 d P B 3
H45B H 0.7498 0.2399 0.4102 0.073 Uiso 0.5 1 calc PR B 3
C46B C 0.7351(3) 0.3864(11) 0.3819(8) 0.0606(18) Uani 0.5 1 d P B 3
H46B H 0.7501 0.4241 0.39 0.073 Uiso 0.5 1 calc PR B 3
C47B C 0.7119(3) 0.4380(12) 0.3529(8) 0.0606(18) Uani 0.5 1 d P B 3
H47B H 0.711 0.5101 0.3383 0.073 Uiso 0.5 1 calc PR B 3
C42A C 0.68371(19) 0.3712(8) 0.3699(5) 0.072(2) Uani 0.5 1 d PGD B 4
C43A C 0.6911(2) 0.2730(9) 0.3540(4) 0.072(2) Uani 0.5 1 d PG B 4
H43A H 0.6849 0.2496 0.312 0.087 Uiso 0.5 1 calc PR B 4
C44A C 0.7077(2) 0.2088(7) 0.3995(5) 0.072(2) Uani 0.5 1 d PG B 4
C45A C 0.71676(16) 0.2429(6) 0.4610(5) 0.072(2) Uani 0.5 1 d PG B 4
H45A H 0.728 0.199 0.4921 0.087 Uiso 0.5 1 calc PR B 4
C46A C 0.70931(17) 0.3412(7) 0.4769(4) 0.072(2) Uani 0.5 1 d PG B 4
H46A H 0.7155 0.3645 0.5189 0.087 Uiso 0.5 1 calc PR B 4
C47A C 0.69279(17) 0.4054(6) 0.4313(5) 0.072(2) Uani 0.5 1 d PG B 4
H47A H 0.6877 0.4725 0.4422 0.087 Uiso 0.5 1 calc PR B 4
C48 C 0.7225(5) 0.1227(12) 0.4012(8) 0.289(17) Uani 1 1 d . . .
H48A H 0.7183 0.0881 0.4344 0.347 Uiso 1 1 calc R B 3
H48B H 0.7406 0.1228 0.4151 0.347 Uiso 1 1 calc R B 3
N7 N 0.71223(15) 0.0502(6) 0.3421(4) 0.088(3) Uani 1 1 d . B .
N8 N 0.64906(9) -0.0672(3) 0.1892(2) 0.0307(10) Uani 1 1 d . B .
C49 C 0.6932(2) 0.0052(11) 0.3581(4) 0.138(7) Uani 1 1 d D . .
H49A H 0.6831 0.0632 0.3659 0.165 Uiso 1 1 calc R B .
H49B H 0.7002 -0.0389 0.3962 0.165 Uiso 1 1 calc R . .
C50 C 0.67599(18) -0.0720(8) 0.2985(4) 0.081(3) Uani 1 1 d D B .
C51 C 0.66264(14) -0.0195(6) 0.2425(3) 0.062(2) Uani 1 1 d . . .
H51 H 0.6634 0.0571 0.2425 0.075 Uiso 1 1 calc R B .
C52 C 0.64901(14) -0.1754(5) 0.1865(3) 0.0485(18) Uani 1 1 d . . .
H52 H 0.639 -0.2075 0.1483 0.058 Uiso 1 1 calc R B .
C53 C 0.66166(17) -0.2418(7) 0.2323(4) 0.067(3) Uani 1 1 d . B .
H53 H 0.6608 -0.318 0.2276 0.08 Uiso 1 1 calc R . .
C54 C 0.6767(2) -0.1906(10) 0.2893(7) 0.115(5) Uani 1 1 d . . .
H54 H 0.6874 -0.2337 0.3221 0.138 Uiso 1 1 calc R B .
C60 C 0.54601(10) -0.0927(4) 0.1217(3) 0.0305(11) Uani 1 1 d . . .
C61 C 0.52390(10) -0.0359(4) 0.0928(2) 0.0300(11) Uani 1 1 d . . .
C62 C 0.50268(11) -0.0645(5) 0.1028(3) 0.0371(13) Uani 1 1 d . . .
H62 H 0.488 -0.0246 0.0836 0.045 Uiso 1 1 calc R . .
C63 C 0.50311(12) -0.1517(5) 0.1408(3) 0.0468(16) Uani 1 1 d . . .
H63 H 0.4886 -0.1729 0.147 0.056 Uiso 1 1 calc R . .
C64 C 0.52484(12) -0.2079(6) 0.1699(4) 0.063(2) Uani 1 1 d . . .
H64 H 0.5254 -0.2655 0.1974 0.076 Uiso 1 1 calc R . .
C65 C 0.54559(12) -0.1804(6) 0.1591(4) 0.0540(19) Uani 1 1 d . . .
H65 H 0.56 -0.2221 0.1776 0.065 Uiso 1 1 calc R . .
N9 N 0.52447(8) 0.0512(4) 0.0546(2) 0.0315(10) Uani 1 1 d . . .
H9 H 0.533 0.0414 0.0308 0.038 Uiso 1 1 calc R . .
C66 C 0.51333(11) 0.1496(5) 0.0502(3) 0.0376(13) Uani 1 1 d . . .
O3 O 0.49681(9) 0.1671(4) 0.0698(3) 0.0589(13) Uani 1 1 d . . .
C67 C 0.52336(11) 0.2357(4) 0.0211(3) 0.0357(13) Uani 1 1 d . . .
C68 C 0.54653(11) 0.2300(4) 0.0175(2) 0.0314(12) Uani 1 1 d . . .
H68 H 0.5566 0.1695 0.0354 0.038 Uiso 1 1 calc R . .
C69 C 0.55567(11) 0.3089(4) -0.0111(2) 0.0336(13) Uani 1 1 d . . .
C70 C 0.54084(13) 0.3996(5) -0.0352(3) 0.0445(16) Uani 1 1 d . . .
H70 H 0.5465 0.4554 -0.0547 0.053 Uiso 1 1 calc R . .
C71 C 0.51775(14) 0.4078(5) -0.0305(3) 0.0530(18) Uani 1 1 d . . .
H71 H 0.5081 0.4702 -0.0463 0.064 Uiso 1 1 calc R . .
C72 C 0.50872(13) 0.3267(5) -0.0034(3) 0.0480(16) Uani 1 1 d . . .
H72 H 0.4929 0.3327 -0.0016 0.058 Uiso 1 1 calc R . .
C73 C 0.58085(11) 0.2962(4) -0.0151(2) 0.0334(13) Uani 1 1 d . . .
H73A H 0.5916 0.2564 0.022 0.04 Uiso 1 1 calc R . .
H73B H 0.588 0.3687 -0.0141 0.04 Uiso 1 1 calc R . .
C74 C 0.62603(12) -0.3003(4) -0.0154(3) 0.0395(15) Uani 1 1 d . . .
C75 C 0.62128(12) -0.2934(4) -0.0789(3) 0.0399(15) Uani 1 1 d . . .
C76 C 0.62390(13) -0.3852(4) -0.1113(3) 0.0423(16) Uani 1 1 d . . .
H76 H 0.6207 -0.3807 -0.1545 0.051 Uiso 1 1 calc R . .
C77 C 0.63103(14) -0.4817(5) -0.0806(3) 0.0491(18) Uani 1 1 d . . .
H77 H 0.6329 -0.5433 -0.1029 0.059 Uiso 1 1 calc R . .
C78 C 0.63560(14) -0.4904(5) -0.0177(3) 0.0491(18) Uani 1 1 d . . .
H78 H 0.6406 -0.5573 0.0032 0.059 Uiso 1 1 calc R . .
C79 C 0.63271(13) -0.3997(4) 0.0145(3) 0.0438(16) Uani 1 1 d . . .
H79 H 0.6353 -0.4055 0.0574 0.053 Uiso 1 1 calc R . .
N10 N 0.61401(11) -0.1925(4) -0.1083(2) 0.0412(13) Uani 1 1 d . . .
H10 H 0.6024 -0.1579 -0.1003 0.049 Uiso 1 1 calc R . .
C80 C 0.62307(9) -0.1432(4) -0.1477(2) 0.0256(11) Uani 1 1 d . . .
O4 O 0.63407(7) -0.1912(3) -0.17520(16) 0.0309(8) Uani 1 1 d . . .
C81 C 0.61807(9) -0.0247(4) -0.1557(2) 0.0260(11) Uani 1 1 d . . .
C82 C 0.61567(11) 0.0415(4) -0.1091(2) 0.0299(12) Uani 1 1 d . . .
H82 H 0.6171 0.0105 -0.0705 0.036 Uiso 1 1 calc R . .
C83 C 0.61120(10) 0.1514(4) -0.1186(2) 0.0278(11) Uani 1 1 d . . .
C84 C 0.60978(10) 0.1959(4) -0.1745(2) 0.0304(12) Uani 1 1 d . . .
H84 H 0.6071 0.2712 -0.1814 0.037 Uiso 1 1 calc R . .
C85 C 0.61224(11) 0.1309(5) -0.2207(2) 0.0340(13) Uani 1 1 d . . .
H85 H 0.6111 0.1623 -0.259 0.041 Uiso 1 1 calc R . .
C86 C 0.61636(10) 0.0204(5) -0.2116(2) 0.0299(11) Uani 1 1 d . . .
H86 H 0.618 -0.0233 -0.2435 0.036 Uiso 1 1 calc R . .
C87 C 0.60798(11) 0.2206(4) -0.0680(2) 0.0323(13) Uani 1 1 d . . .
H87A H 0.6152 0.2924 -0.0686 0.039 Uiso 1 1 calc R . .
H87B H 0.6173 0.1872 -0.0273 0.039 Uiso 1 1 calc R . .
C88 C 0.58065(11) 0.2362(4) -0.0740(2) 0.0307(12) Uani 1 1 d . C .
C89 C 0.56608(11) 0.3041(5) -0.1297(2) 0.0369(13) Uani 1 1 d . . .
O5 O 0.54378(10) 0.2964(5) -0.1572(2) 0.0750(19) Uani 1 1 d . . .
O6 O 0.57906(8) 0.3804(3) -0.14148(19) 0.0396(10) Uani 1 1 d . . .
C90 C 0.5673(2) 0.4533(8) -0.1899(5) 0.087(3) Uani 1 1 d . . .
H90A H 0.5524 0.419 -0.2201 0.105 Uiso 1 1 calc R . .
H90B H 0.5784 0.4713 -0.2118 0.105 Uiso 1 1 calc R . .
C91 C 0.5602(3) 0.5553(10) -0.1651(7) 0.144(6) Uani 1 1 d . . .
H91A H 0.5518 0.6042 -0.1997 0.216 Uiso 1 1 calc R . .
H91B H 0.575 0.5905 -0.1363 0.216 Uiso 1 1 calc R . .
H91C H 0.5492 0.5375 -0.1434 0.216 Uiso 1 1 calc R . .
C92 C 0.56999(14) 0.1218(5) -0.0770(3) 0.0473(17) Uani 1 1 d . . .
O7 O 0.57340(13) 0.0674(4) -0.0325(3) 0.078(2) Uani 1 1 d . C .
O8A O 0.55815(10) 0.0871(4) -0.1345(3) 0.0678(17) Uani 0.5 1 d P C 5
C93A C 0.5545(3) -0.0354(16) -0.1304(10) 0.077(5) Uani 0.5 1 d PD C 5
H93A H 0.5409 -0.0517 -0.1161 0.093 Uiso 0.5 1 calc PR C 5
H93B H 0.5697 -0.071 -0.1024 0.093 Uiso 0.5 1 calc PR C 5
C94A C 0.5480(3) -0.0697(12) -0.1997(9) 0.077(5) Uani 0.5 1 d PD C 5
H94A H 0.5456 -0.148 -0.2035 0.116 Uiso 0.5 1 calc PR C 5
H94B H 0.5615 -0.0494 -0.2129 0.116 Uiso 0.5 1 calc PR C 5
H94C H 0.533 -0.0332 -0.226 0.116 Uiso 0.5 1 calc PR C 5
O8B O 0.55815(10) 0.0871(4) -0.1345(3) 0.0678(17) Uani 0.5 1 d P C 6
C93B C 0.5470(4) -0.016(2) -0.1547(9) 0.085(6) Uani 0.5 1 d PD C 6
H93C H 0.5369 -0.0368 -0.1306 0.102 Uiso 0.5 1 calc PR C 6
H93D H 0.5598 -0.0716 -0.1484 0.102 Uiso 0.5 1 calc PR C 6
C94B C 0.5307(3) -0.0068(16) -0.2253(8) 0.085(6) Uani 0.5 1 d PD C 6
H94D H 0.5232 -0.0769 -0.2406 0.127 Uiso 0.5 1 calc PR C 6
H94E H 0.5408 0.0154 -0.2485 0.127 Uiso 0.5 1 calc PR C 6
H94F H 0.5178 0.047 -0.2309 0.127 Uiso 0.5 1 calc PR C 6
C100 C 0.76818(19) 0.3934(12) 0.3723(6) 0.098(3) Uani 0.5 1 d PG D 7
H100 H 0.7842 0.3732 0.399 0.118 Uiso 0.5 1 calc PR D 7
C101 C 0.7544(2) 0.4625(12) 0.3937(5) 0.098(3) Uani 0.5 1 d PG D 7
H101 H 0.761 0.4895 0.4349 0.118 Uiso 0.5 1 calc PR D 7
C102 C 0.7309(2) 0.4921(11) 0.3547(6) 0.098(3) Uani 0.5 1 d PG D 7
H102 H 0.7215 0.5393 0.3692 0.118 Uiso 0.5 1 calc PR D 7
C103 C 0.72122(19) 0.4526(11) 0.2943(6) 0.098(3) Uani 0.5 1 d PG D 7
H103 H 0.7052 0.4729 0.2676 0.118 Uiso 0.5 1 calc PR D 7
C104 C 0.7350(2) 0.3836(12) 0.2730(5) 0.098(3) Uani 0.5 1 d PG D 7
H104 H 0.7284 0.3566 0.2317 0.118 Uiso 0.5 1 calc PR D 7
C105 C 0.7585(2) 0.3540(11) 0.3120(6) 0.098(3) Uani 0.5 1 d PG D 7
H105 H 0.7679 0.3068 0.2974 0.118 Uiso 0.5 1 calc PR D 7
C110 C 0.7768(3) 0.2885(17) 0.4358(10) 0.141(5) Uani 0.5 1 d PG E 8
H110 H 0.7664 0.3269 0.4516 0.169 Uiso 0.5 1 calc PR E 8
C111 C 0.7792(3) 0.3221(14) 0.3811(10) 0.141(5) Uani 0.5 1 d PG E 8
H111 H 0.7704 0.3835 0.3596 0.169 Uiso 0.5 1 calc PR E 8
C112 C 0.7944(4) 0.2659(18) 0.3579(8) 0.141(5) Uani 0.5 1 d PG E 8
H112 H 0.796 0.2889 0.3205 0.169 Uiso 0.5 1 calc PR E 8
C113 C 0.8072(3) 0.1761(17) 0.3893(10) 0.141(5) Uani 0.5 1 d PG E 8
H113 H 0.8176 0.1377 0.3735 0.169 Uiso 0.5 1 calc PR E 8
C114 C 0.8048(3) 0.1425(14) 0.4440(10) 0.141(5) Uani 0.5 1 d PG E 8
H114 H 0.8136 0.0811 0.4655 0.169 Uiso 0.5 1 calc PR E 8
C115 C 0.7896(4) 0.1987(18) 0.4672(8) 0.141(5) Uani 0.5 1 d PG E 8
H115 H 0.7879 0.1757 0.5046 0.169 Uiso 0.5 1 calc PR E 8

loop_
_atom_site_aniso_label
_atom_site_aniso_U_11
_atom_site_aniso_U_22
_atom_site_aniso_U_33
_atom_site_aniso_U_23
_atom_site_aniso_U_13
_atom_site_aniso_U_12
Fe1 0.0430(4) 0.0145(3) 0.0195(3) -0.0010(3) 0.0183(3) -0.0044(3)
N1 0.062(3) 0.024(2) 0.033(2) -0.0093(19) 0.034(2) -0.021(2)
N2 0.049(3) 0.020(2) 0.027(2) -0.0032(17) 0.023(2) -0.0102(19)
N3 0.041(3) 0.017(2) 0.0195(19) -0.0005(16) 0.0122(19) 0.0022(18)
N4 0.049(3) 0.016(2) 0.021(2) -0.0047(16) 0.018(2) -0.0038(19)
C1 0.071(4) 0.028(3) 0.034(3) -0.013(2) 0.038(3) -0.026(3)
C2 0.083(5) 0.031(3) 0.052(4) -0.022(3) 0.051(4) -0.027(3)
C3 0.073(5) 0.034(3) 0.056(4) -0.025(3) 0.050(4) -0.028(3)
C4 0.064(4) 0.022(3) 0.042(3) -0.013(2) 0.040(3) -0.018(3)
C5 0.072(4) 0.025(3) 0.038(3) -0.010(2) 0.038(3) -0.021(3)
C6 0.058(4) 0.020(2) 0.028(3) -0.003(2) 0.028(3) -0.007(2)
C7 0.054(4) 0.022(3) 0.033(3) -0.006(2) 0.022(3) -0.013(2)
C8 0.044(3) 0.024(3) 0.033(3) 0.001(2) 0.016(3) -0.006(2)
C9 0.046(3) 0.020(2) 0.025(2) 0.004(2) 0.012(2) -0.006(2)
C10 0.033(3) 0.022(2) 0.020(2) 0.0054(19) 0.005(2) 0.002(2)
C11 0.031(3) 0.025(3) 0.019(2) 0.004(2) 0.006(2) 0.005(2)
C12 0.030(3) 0.038(3) 0.020(2) -0.003(2) 0.006(2) 0.007(2)
C13 0.038(3) 0.029(3) 0.017(2) -0.001(2) 0.005(2) 0.015(2)
C14 0.044(3) 0.024(3) 0.011(2) 0.0004(19) 0.006(2) 0.004(2)
C15 0.059(4) 0.019(2) 0.013(2) -0.0009(19) 0.014(2) 0.002(2)
C16 0.057(4) 0.019(2) 0.016(2) -0.0036(19) 0.016(2) -0.005(2)
C17 0.096(5) 0.019(3) 0.036(3) -0.011(2) 0.039(3) -0.018(3)
C18 0.094(5) 0.024(3) 0.044(3) -0.018(3) 0.048(4) -0.026(3)
C19 0.059(4) 0.022(3) 0.032(3) -0.009(2) 0.026(3) -0.017(3)
C20 0.060(4) 0.026(3) 0.035(3) -0.011(2) 0.031(3) -0.022(3)
C21 0.079(5) 0.034(3) 0.059(4) -0.028(3) 0.052(4) -0.036(3)
C22 0.112(7) 0.074(5) 0.044(4) -0.027(4) 0.055(4) -0.065(5)
C23 0.158(10) 0.109(8) 0.073(6) -0.039(5) 0.084(7) -0.103(8)
C24 0.174(12) 0.147(11) 0.092(8) -0.048(8) 0.090(9) -0.124(10)
C25 0.105(8) 0.092(7) 0.138(10) -0.056(7) 0.076(8) -0.086(7)
C26 0.090(6) 0.047(4) 0.090(6) -0.026(4) 0.054(5) -0.046(4)
N5 0.061(4) 0.059(4) 0.129(7) -0.015(5) 0.040(5) -0.042(4)
C27A 0.14(2) 0.009(6) 0.118(15) 0.011(7) 0.123(17) 0.015(8)
O1A 0.059(7) 0.058(7) 0.109(10) 0.025(7) 0.068(8) -0.003(6)
C28A 0.053(4) 0.115(7) 0.128(7) 0.070(6) 0.061(5) 0.052(4)
C29A 0.053(4) 0.115(7) 0.128(7) 0.070(6) 0.061(5) 0.052(4)
C30A 0.053(4) 0.115(7) 0.128(7) 0.070(6) 0.061(5) 0.052(4)
C31A 0.053(4) 0.115(7) 0.128(7) 0.070(6) 0.061(5) 0.052(4)
C32A 0.053(4) 0.115(7) 0.128(7) 0.070(6) 0.061(5) 0.052(4)
C33A 0.053(4) 0.115(7) 0.128(7) 0.070(6) 0.061(5) 0.052(4)
C27B 0.035(9) 0.056(14) 0.33(4) 0.11(2) -0.043(16) -0.035(9)
O1B 0.166(19) 0.19(2) 0.21(2) 0.160(19) -0.118(17) -0.157(18)
C28B 0.123(8) 0.074(5) 0.102(7) 0.048(5) -0.073(6) -0.074(5)
C29B 0.123(8) 0.074(5) 0.102(7) 0.048(5) -0.073(6) -0.074(5)
C30B 0.123(8) 0.074(5) 0.102(7) 0.048(5) -0.073(6) -0.074(5)
C31B 0.123(8) 0.074(5) 0.102(7) 0.048(5) -0.073(6) -0.074(5)
C32B 0.123(8) 0.074(5) 0.102(7) 0.048(5) -0.073(6) -0.074(5)
C33B 0.123(8) 0.074(5) 0.102(7) 0.048(5) -0.073(6) -0.074(5)
C34 0.240(17) 0.158(12) 0.114(10) 0.073(9) 0.073(11) 0.179(13)
C35 0.055(3) 0.020(2) 0.016(2) -0.0015(19) 0.009(2) 0.009(2)
C36 0.083(5) 0.033(3) 0.021(3) -0.007(2) -0.013(3) 0.015(3)
C37 0.090(6) 0.044(4) 0.046(4) -0.010(3) -0.025(4) 0.032(4)
C38 0.082(5) 0.035(4) 0.053(4) -0.021(3) -0.024(4) 0.031(4)
C39 0.051(4) 0.030(3) 0.028(3) -0.011(2) -0.007(3) 0.017(3)
C40 0.038(3) 0.021(2) 0.018(2) -0.0021(19) 0.013(2) 0.004(2)
N6 0.028(2) 0.0151(19) 0.023(2) 0.0008(16) 0.0121(17) 0.0035(16)
C41 0.017(3) 0.016(3) 0.099(6) 0.007(3) 0.011(3) -0.001(2)
O2 0.034(2) 0.015(2) 0.162(6) 0.011(3) 0.010(3) -0.0020(18)
C42B 0.045(3) 0.040(3) 0.083(5) 0.000(3) 0.007(3) -0.009(3)
C43B 0.045(3) 0.040(3) 0.083(5) 0.000(3) 0.007(3) -0.009(3)
C44B 0.045(3) 0.040(3) 0.083(5) 0.000(3) 0.007(3) -0.009(3)
C45B 0.045(3) 0.040(3) 0.083(5) 0.000(3) 0.007(3) -0.009(3)
C46B 0.045(3) 0.040(3) 0.083(5) 0.000(3) 0.007(3) -0.009(3)
C47B 0.045(3) 0.040(3) 0.083(5) 0.000(3) 0.007(3) -0.009(3)
C42A 0.036(3) 0.029(3) 0.113(6) 0.035(4) -0.017(3) 0.012(3)
C43A 0.036(3) 0.029(3) 0.113(6) 0.035(4) -0.017(3) 0.012(3)
C44A 0.036(3) 0.029(3) 0.113(6) 0.035(4) -0.017(3) 0.012(3)
C45A 0.036(3) 0.029(3) 0.113(6) 0.035(4) -0.017(3) 0.012(3)
C46A 0.036(3) 0.029(3) 0.113(6) 0.035(4) -0.017(3) 0.012(3)
C47A 0.036(3) 0.029(3) 0.113(6) 0.035(4) -0.017(3) 0.012(3)
C48 0.45(4) 0.096(10) 0.144(14) -0.008(10) -0.096(18) 0.164(17)
N7 0.071(5) 0.064(5) 0.106(7) 0.022(5) 0.006(5) 0.035(4)
N8 0.048(3) 0.022(2) 0.034(2) 0.0106(19) 0.029(2) 0.010(2)
C49 0.168(12) 0.195(14) 0.031(4) 0.036(6) 0.014(6) 0.153(12)
C50 0.102(7) 0.095(7) 0.060(5) 0.035(5) 0.044(5) 0.058(6)
C51 0.070(5) 0.052(4) 0.050(4) 0.030(4) 0.003(4) 0.010(4)
C52 0.090(5) 0.021(3) 0.056(4) 0.019(3) 0.053(4) 0.018(3)
C53 0.087(6) 0.051(4) 0.090(6) 0.046(5) 0.064(5) 0.040(4)
C54 0.092(7) 0.103(9) 0.149(11) 0.108(9) 0.044(8) 0.052(7)
C60 0.035(3) 0.025(3) 0.035(3) 0.003(2) 0.017(2) 0.001(2)
C61 0.033(3) 0.026(3) 0.024(2) -0.006(2) 0.002(2) 0.002(2)
C62 0.030(3) 0.036(3) 0.035(3) -0.006(3) 0.001(2) 0.004(2)
C63 0.035(3) 0.049(4) 0.058(4) 0.010(3) 0.020(3) 0.004(3)
C64 0.041(4) 0.059(5) 0.099(6) 0.042(4) 0.037(4) 0.015(3)
C65 0.040(4) 0.048(4) 0.078(5) 0.038(4) 0.028(4) 0.022(3)
N9 0.038(3) 0.028(2) 0.023(2) -0.0001(18) 0.0047(19) 0.0062(19)
C66 0.034(3) 0.032(3) 0.034(3) -0.006(2) -0.001(2) 0.007(2)
O3 0.054(3) 0.038(3) 0.086(4) 0.006(3) 0.028(3) 0.011(2)
C67 0.044(3) 0.024(3) 0.029(3) -0.007(2) 0.002(2) 0.002(2)
C68 0.047(3) 0.022(3) 0.017(2) -0.004(2) 0.002(2) 0.007(2)
C69 0.061(4) 0.018(2) 0.016(2) -0.0059(19) 0.008(2) 0.005(2)
C70 0.061(4) 0.025(3) 0.034(3) 0.001(2) 0.001(3) 0.003(3)
C71 0.063(5) 0.021(3) 0.058(4) 0.005(3) 0.003(4) 0.016(3)
C72 0.046(4) 0.030(3) 0.056(4) -0.002(3) 0.005(3) 0.008(3)
C73 0.066(4) 0.016(2) 0.015(2) -0.0012(19) 0.011(2) 0.006(2)
C74 0.067(4) 0.026(3) 0.044(3) -0.014(2) 0.043(3) -0.023(3)
C75 0.067(4) 0.025(3) 0.045(3) -0.012(2) 0.041(3) -0.021(3)
C76 0.080(5) 0.025(3) 0.041(3) -0.011(2) 0.044(3) -0.016(3)
C77 0.097(5) 0.020(3) 0.053(4) -0.015(3) 0.053(4) -0.017(3)
C78 0.093(5) 0.022(3) 0.049(4) -0.009(3) 0.046(4) -0.018(3)
C79 0.079(5) 0.024(3) 0.045(3) -0.011(3) 0.043(3) -0.023(3)
N10 0.076(4) 0.019(2) 0.051(3) -0.010(2) 0.050(3) -0.014(2)
C80 0.031(3) 0.028(3) 0.020(2) -0.008(2) 0.012(2) -0.012(2)
O4 0.039(2) 0.035(2) 0.0241(18) -0.0006(16) 0.0179(16) -0.0014(17)
C81 0.034(3) 0.026(2) 0.023(2) -0.007(2) 0.015(2) -0.017(2)
C82 0.054(3) 0.022(3) 0.018(2) -0.0034(19) 0.017(2) -0.012(2)
C83 0.040(3) 0.021(2) 0.023(2) -0.004(2) 0.011(2) -0.015(2)
C84 0.041(3) 0.025(3) 0.027(3) 0.002(2) 0.014(2) -0.009(2)
C85 0.046(3) 0.040(3) 0.022(2) 0.001(2) 0.018(2) -0.016(3)
C86 0.037(3) 0.035(3) 0.020(2) -0.006(2) 0.014(2) -0.014(2)
C87 0.059(4) 0.017(2) 0.016(2) -0.0020(19) 0.008(2) -0.009(2)
C88 0.056(4) 0.020(2) 0.020(2) -0.005(2) 0.018(2) -0.013(2)
C89 0.040(3) 0.050(4) 0.021(3) -0.002(2) 0.011(2) -0.012(3)
O5 0.066(3) 0.104(5) 0.032(2) 0.029(3) -0.009(2) -0.039(3)
O6 0.050(2) 0.027(2) 0.041(2) 0.0122(18) 0.017(2) -0.0019(18)
C90 0.104(8) 0.082(7) 0.077(6) 0.031(5) 0.035(6) 0.025(6)
C91 0.163(13) 0.092(9) 0.174(14) 0.058(9) 0.060(11) 0.066(9)
C92 0.087(5) 0.026(3) 0.055(4) -0.016(3) 0.056(4) -0.019(3)
O7 0.169(6) 0.021(2) 0.092(4) 0.000(2) 0.102(4) -0.003(3)
O8A 0.076(3) 0.069(3) 0.087(4) -0.060(3) 0.063(3) -0.052(3)
C93A 0.053(7) 0.052(7) 0.159(14) -0.081(8) 0.077(9) -0.045(6)
C94A 0.053(7) 0.052(7) 0.159(14) -0.081(8) 0.077(9) -0.045(6)
O8B 0.076(3) 0.069(3) 0.087(4) -0.060(3) 0.063(3) -0.052(3)
C93B 0.057(8) 0.102(11) 0.108(11) -0.076(10) 0.046(8) -0.047(8)
C94B 0.057(8) 0.102(11) 0.108(11) -0.076(10) 0.046(8) -0.047(8)
C100 0.085(6) 0.094(7) 0.089(6) -0.002(5) 0.001(5) -0.031(5)
C101 0.085(6) 0.094(7) 0.089(6) -0.002(5) 0.001(5) -0.031(5)
C102 0.085(6) 0.094(7) 0.089(6) -0.002(5) 0.001(5) -0.031(5)
C103 0.085(6) 0.094(7) 0.089(6) -0.002(5) 0.001(5) -0.031(5)
C104 0.085(6) 0.094(7) 0.089(6) -0.002(5) 0.001(5) -0.031(5)
C105 0.085(6) 0.094(7) 0.089(6) -0.002(5) 0.001(5) -0.031(5)
C110 0.125(10) 0.157(13) 0.146(12) -0.034(9) 0.059(9) -0.038(8)
C111 0.125(10) 0.157(13) 0.146(12) -0.034(9) 0.059(9) -0.038(8)
C112 0.125(10) 0.157(13) 0.146(12) -0.034(9) 0.059(9) -0.038(8)
C113 0.125(10) 0.157(13) 0.146(12) -0.034(9) 0.059(9) -0.038(8)
C114 0.125(10) 0.157(13) 0.146(12) -0.034(9) 0.059(9) -0.038(8)
C115 0.125(10) 0.157(13) 0.146(12) -0.034(9) 0.059(9) -0.038(8)

loop_
_atom_type_symbol
_atom_type_description
_atom_type_scat_dispersion_real
_atom_type_scat_dispersion_imag
_atom_type_scat_source
C C 0.0033 0.0016 'International Tables Vol C Tables 4.2.6.8 and 6.1.1.4'
H H 0 0 'International Tables Vol C Tables 4.2.6.8 and 6.1.1.4'
N N 0.0061 0.0033 'International Tables Vol C Tables 4.2.6.8 and 6.1.1.4'
O O 0.0106 0.006 'International Tables Vol C Tables 4.2.6.8 and 6.1.1.4'
Fe Fe 0.3463 0.8444 'International Tables Vol C Tables 4.2.6.8 and 6.1.1.4'

loop_
_geom_angle_atom_site_label_1
_geom_angle_atom_site_label_2
_geom_angle_atom_site_label_3
_geom_angle
_geom_angle_site_symmetry_1
_geom_angle_site_symmetry_3
_geom_angle_publ_flag
N1 Fe1 N3 162.06(19) . . ?
N1 Fe1 N2 89.97(17) . . ?
N3 Fe1 N2 88.35(17) . . ?
N1 Fe1 N4 88.72(16) . . ?
N3 Fe1 N4 88.00(17) . . ?
N2 Fe1 N4 164.03(18) . . ?
N1 Fe1 N8 93.54(18) . . ?
N3 Fe1 N8 104.39(16) . . ?
N2 Fe1 N8 93.00(18) . . ?
N4 Fe1 N8 102.97(18) . . ?
C4 N1 C1 106.5(4) . . ?
C4 N1 Fe1 124.9(3) . . ?
C1 N1 Fe1 127.7(3) . . ?
C6 N2 C9 106.3(4) . . ?
C6 N2 Fe1 125.9(4) . . ?
C9 N2 Fe1 127.8(3) . . ?
C14 N3 C11 106.5(4) . . ?
C14 N3 Fe1 127.3(4) . . ?
C11 N3 Fe1 125.6(3) . . ?
C16 N4 C19 105.7(4) . . ?
C16 N4 Fe1 127.7(4) . . ?
C19 N4 Fe1 126.2(3) . . ?
N1 C1 C20 124.7(5) . . ?
N1 C1 C2 109.8(5) . . ?
C20 C1 C2 125.5(5) . . ?
C3 C2 C1 107.4(5) . . ?
C3 C2 H2 126.3 . . ?
C1 C2 H2 126.3 . . ?
C2 C3 C4 107.3(5) . . ?
C2 C3 H3 126.3 . . ?
C4 C3 H3 126.3 . . ?
N1 C4 C5 125.4(5) . . ?
N1 C4 C3 108.9(5) . . ?
C5 C4 C3 125.5(5) . . ?
C6 C5 C4 126.4(5) . . ?
C6 C5 C74 117.5(5) . . ?
C4 C5 C74 116.0(5) . . ?
N2 C6 C5 124.6(5) . . ?
N2 C6 C7 109.6(5) . . ?
C5 C6 C7 125.7(5) . . ?
C8 C7 C6 107.3(5) . . ?
C8 C7 H7 126.3 . . ?
C6 C7 H7 126.3 . . ?
C7 C8 C9 107.3(5) . . ?
C7 C8 H8 126.3 . . ?
C9 C8 H8 126.3 . . ?
N2 C9 C10 124.9(5) . . ?
N2 C9 C8 109.4(5) . . ?
C10 C9 C8 125.7(5) . . ?
C11 C10 C9 124.8(5) . . ?
C11 C10 C60 116.4(5) . . ?
C9 C10 C60 118.7(5) . . ?
N3 C11 C10 126.8(5) . . ?
N3 C11 C12 108.8(4) . . ?
C10 C11 C12 124.3(5) . . ?
C13 C12 C11 107.4(5) . . ?
C13 C12 H12 126.3 . . ?
C11 C12 H12 126.3 . . ?
C12 C13 C14 107.7(5) . . ?
C12 C13 H13 126.1 . . ?
C14 C13 H13 126.1 . . ?
N3 C14 C15 125.1(5) . . ?
N3 C14 C13 109.5(5) . . ?
C15 C14 C13 125.4(5) . . ?
C16 C15 C14 126.2(5) . . ?
C16 C15 C35 116.3(5) . . ?
C14 C15 C35 116.7(5) . . ?
N4 C16 C15 124.5(5) . . ?
N4 C16 C17 109.6(5) . . ?
C15 C16 C17 125.8(5) . . ?
C18 C17 C16 108.1(5) . . ?
C18 C17 H17 126 . . ?
C16 C17 H17 126 . . ?
C17 C18 C19 106.6(5) . . ?
C17 C18 H18 126.7 . . ?
C19 C18 H18 126.7 . . ?
N4 C19 C20 125.8(5) . . ?
N4 C19 C18 109.9(5) . . ?
C20 C19 C18 124.2(5) . . ?
C19 C20 C1 125.8(5) . . ?
C19 C20 C21 116.5(5) . . ?
C1 C20 C21 116.8(5) . . ?
C26 C21 C22 116.7(6) . . ?
C26 C21 C20 125.3(7) . . ?
C22 C21 C20 117.8(7) . . ?
C21 C22 C23 122.8(9) . . ?
C21 C22 H22 118.6 . . ?
C23 C22 H22 118.6 . . ?
C24 C23 C22 120.0(10) . . ?
C24 C23 H23 120 . . ?
C22 C23 H23 120 . . ?
C23 C24 C25 119.8(8) . . ?
C23 C24 H24 120.1 . . ?
C25 C24 H24 120.1 . . ?
C24 C25 C26 120.2(10) . . ?
C24 C25 H25 119.9 . . ?
C26 C25 H25 119.9 . . ?
C21 C26 N5 117.9(7) . . ?
C21 C26 C25 120.4(10) . . ?
N5 C26 C25 121.6(9) . . ?
C27A N5 C26 121.2(9) . . ?
C27B N5 C26 133.0(12) . . ?
C27A N5 H5 119.4 . . ?
C27B N5 H5 99.5 . . ?
C26 N5 H5 119.4 . . ?
O1A C27A N5 121.9(14) . . ?
O1A C27A C28A 129.3(17) . . ?
N5 C27A C28A 108.6(11) . . ?
C29A C28A C33A 120 . . ?
C29A C28A C27A 128.0(8) . . ?
C33A C28A C27A 112.0(8) . . ?
C30A C29A C28A 120 . . ?
C30A C29A H29A 120 . . ?
C28A C29A H29A 120 . . ?
C31A C30A C29A 120 . . ?
C31A C30A C34 112.6(6) . . ?
C29A C30A C34 122.1(7) . . ?
C30A C31A C32A 120 . . ?
C30A C31A H31A 120 . . ?
C32A C31A H31A 120 . . ?
C33A C32A C31A 120 . . ?
C33A C32A H32A 120 . . ?
C31A C32A H32A 120 . . ?
C32A C33A C28A 120 . . ?
C32A C33A H33A 120 . . ?
C28A C33A H33A 120 . . ?
O1B C27B N5 126(3) . . ?
O1B C27B C28B 107.3(15) . . ?
N5 C27B C28B 126.2(14) . . ?
C29B C28B C33B 120 . . ?
C29B C28B C27B 117.9(12) . . ?
C33B C28B C27B 121.9(11) . . ?
C28B C29B C30B 120 . . ?
C28B C29B H29B 120 . . ?
C30B C29B H29B 120 . . ?
C29B C30B C31B 120 . . ?
C29B C30B C34 113.9(9) . . ?
C31B C30B C34 124.0(8) . . ?
C32B C31B C30B 120 . . ?
C32B C31B H31B 120 . . ?
C30B C31B H31B 120 . . ?
C31B C32B C33B 120 . . ?
C31B C32B H32B 120 . . ?
C33B C32B H32B 120 . . ?
C32B C33B C28B 120 . . ?
C32B C33B H33B 120 . . ?
C28B C33B H33B 120 . . ?
N7 C34 C30B 99.1(12) . . ?
N7 C34 C30A 107.7(10) . . ?
N7 C34 H34A 110.2 . . ?
C30B C34 H34A 126.8 . . ?
C30A C34 H34A 110.2 . . ?
N7 C34 H34B 110.2 . . ?
C30B C34 H34B 101.2 . . ?
C30A C34 H34B 110.2 . . ?
H34A C34 H34B 108.5 . . ?
C40 C35 C36 118.4(5) . . ?
C40 C35 C15 124.3(5) . . ?
C36 C35 C15 117.3(5) . . ?
C37 C36 C35 121.8(6) . . ?
C37 C36 H36 119.1 . . ?
C35 C36 H36 119.1 . . ?
C38 C37 C36 118.0(6) . . ?
C38 C37 H37 121 . . ?
C36 C37 H37 121 . . ?
C39 C38 C37 122.0(6) . . ?
C39 C38 H38 119 . . ?
C37 C38 H38 119 . . ?
C38 C39 C40 119.6(5) . . ?
C38 C39 H39 120.2 . . ?
C40 C39 H39 120.2 . . ?
C35 C40 C39 120.1(5) . . ?
C35 C40 N6 118.6(4) . . ?
C39 C40 N6 121.3(5) . . ?
C41 N6 C40 125.8(4) . . ?
C41 N6 H6 117.1 . . ?
C40 N6 H6 117.1 . . ?
O2 C41 N6 124.0(6) . . ?
O2 C41 C42B 118.1(7) . . ?
N6 C41 C42B 116.0(7) . . ?
O2 C41 C42A 122.9(7) . . ?
N6 C41 C42A 111.2(6) . . ?
C43B C42B C47B 111.1(14) . . ?
C43B C42B C41 138.3(14) . . ?
C47B C42B C41 109.8(11) . . ?
C42B C43B C44B 134.2(16) . . ?
C42B C43B H43B 112.9 . . ?
C44B C43B H43B 112.9 . . ?
C45B C44B C48 101.8(19) . . ?
C45B C44B C43B 110.2(15) . . ?
C48 C44B C43B 135.4(16) . . ?
C44B C45B C46B 124.3(15) . . ?
C44B C45B H45B 117.9 . . ?
C46B C45B H45B 117.9 . . ?
C45B C46B C47B 116.9(13) . . ?
C45B C46B H46B 121.6 . . ?
C47B C46B H46B 121.6 . . ?
C46B C47B C42B 118.9(13) . . ?
C46B C47B H47B 120.5 . . ?
C42B C47B H47B 120.5 . . ?
C43A C42A C47A 120 . . ?
C43A C42A C41 117.2(7) . . ?
C47A C42A C41 122.2(7) . . ?
C42A C43A C44A 120 . . ?
C42A C43A H43A 120 . . ?
C44A C43A H43A 120 . . ?
C48 C44A C45A 102.1(10) . . ?
C48 C44A C43A 136.5(10) . . ?
C45A C44A C43A 120 . . ?
C46A C45A C44A 120 . . ?
C46A C45A H45A 120 . . ?
C44A C45A H45A 120 . . ?
C47A C46A C45A 120 . . ?
C47A C46A H46A 120 . . ?
C45A C46A H46A 120 . . ?
C46A C47A C42A 120 . . ?
C46A C47A H47A 120 . . ?
C42A C47A H47A 120 . . ?
C44B C48 N7 117.9(12) . . ?
C44A C48 N7 112.9(12) . . ?
C44B C48 H48A 107.8 . . ?
C44A C48 H48A 91.1 . . ?
N7 C48 H48A 107.8 . . ?
C44B C48 H48B 107.8 . . ?
C44A C48 H48B 127.2 . . ?
N7 C48 H48B 107.8 . . ?
H48A C48 H48B 107.2 . . ?
C34 N7 C49 109.5(9) . . ?
C34 N7 C48 114.3(11) . . ?
C49 N7 C48 94.8(14) . . ?
C51 N8 C52 118.5(6) . . ?
C51 N8 Fe1 122.2(4) . . ?
C52 N8 Fe1 119.2(5) . . ?
N7 C49 C50 107.6(8) . . ?
N7 C49 H49A 110.2 . . ?
C50 C49 H49A 110.2 . . ?
N7 C49 H49B 110.2 . . ?
C50 C49 H49B 110.2 . . ?
H49A C49 H49B 108.5 . . ?
C51 C50 C54 111.2(9) . . ?
C51 C50 C49 117.2(8) . . ?
C54 C50 C49 129.9(8) . . ?
N8 C51 C50 126.0(8) . . ?
N8 C51 H51 117 . . ?
C50 C51 H51 117 . . ?
C53 C52 N8 126.1(8) . . ?
C53 C52 H52 117 . . ?
N8 C52 H52 117 . . ?
C52 C53 C54 115.6(8) . . ?
C52 C53 H53 122.2 . . ?
C54 C53 H53 122.2 . . ?
C53 C54 C50 121.9(8) . . ?
C53 C54 H54 119.1 . . ?
C50 C54 H54 119.1 . . ?
C65 C60 C61 117.3(5) . . ?
C65 C60 C10 120.5(5) . . ?
C61 C60 C10 122.1(5) . . ?
C62 C61 N9 122.1(5) . . ?
C62 C61 C60 121.1(5) . . ?
N9 C61 C60 116.8(5) . . ?
C63 C62 C61 119.7(5) . . ?
C63 C62 H62 120.1 . . ?
C61 C62 H62 120.1 . . ?
C64 C63 C62 119.7(6) . . ?
C64 C63 H63 120.2 . . ?
C62 C63 H63 120.2 . . ?
C65 C64 C63 120.3(6) . . ?
C65 C64 H64 119.9 . . ?
C63 C64 H64 119.9 . . ?
C64 C65 C60 121.8(6) . . ?
C64 C65 H65 119.1 . . ?
C60 C65 H65 119.1 . . ?
C66 N9 C61 127.6(5) . . ?
C66 N9 H9 116.2 . . ?
C61 N9 H9 116.2 . . ?
O3 C66 N9 123.2(6) . . ?
O3 C66 C67 122.4(5) . . ?
N9 C66 C67 114.4(5) . . ?
C68 C67 C72 118.7(6) . . ?
C68 C67 C66 123.2(5) . . ?
C72 C67 C66 118.1(6) . . ?
C69 C68 C67 123.3(5) . . ?
C69 C68 H68 118.4 . . ?
C67 C68 H68 118.4 . . ?
C68 C69 C70 117.3(6) . . ?
C68 C69 C73 120.7(5) . . ?
C70 C69 C73 122.1(5) . . ?
C71 C70 C69 120.1(6) . . ?
C71 C70 H70 119.9 . . ?
C69 C70 H70 119.9 . . ?
C72 C71 C70 121.5(6) . . ?
C72 C71 H71 119.2 . . ?
C70 C71 H71 119.2 . . ?
C71 C72 C67 119.0(6) . . ?
C71 C72 H72 120.5 . . ?
C67 C72 H72 120.5 . . ?
C69 C73 C88 114.3(5) . . ?
C69 C73 H73A 108.7 . . ?
C88 C73 H73A 108.7 . . ?
C69 C73 H73B 108.7 . . ?
C88 C73 H73B 108.7 . . ?
H73A C73 H73B 107.6 . . ?
C75 C74 C79 119.2(5) . . ?
C75 C74 C5 119.3(5) . . ?
C79 C74 C5 121.4(5) . . ?
C74 C75 C76 119.8(6) . . ?
C74 C75 N10 118.0(5) . . ?
C76 C75 N10 122.2(5) . . ?
C77 C76 C75 120.0(5) . . ?
C77 C76 H76 120 . . ?
C75 C76 H76 120 . . ?
C76 C77 C78 121.0(5) . . ?
C76 C77 H77 119.5 . . ?
C78 C77 H77 119.5 . . ?
C77 C78 C79 119.1(6) . . ?
C77 C78 H78 120.5 . . ?
C79 C78 H78 120.5 . . ?
C78 C79 C74 120.8(6) . . ?
C78 C79 H79 119.6 . . ?
C74 C79 H79 119.6 . . ?
C80 N10 C75 126.7(5) . . ?
C80 N10 H10 116.6 . . ?
C75 N10 H10 116.6 . . ?
O4 C80 N10 123.2(5) . . ?
O4 C80 C81 122.1(4) . . ?
N10 C80 C81 114.7(4) . . ?
C86 C81 C82 119.5(5) . . ?
C86 C81 C80 117.3(4) . . ?
C82 C81 C80 123.2(4) . . ?
C83 C82 C81 121.2(5) . . ?
C83 C82 H82 119.4 . . ?
C81 C82 H82 119.4 . . ?
C84 C83 C82 118.8(5) . . ?
C84 C83 C87 121.1(5) . . ?
C82 C83 C87 120.1(4) . . ?
C83 C84 C85 120.2(5) . . ?
C83 C84 H84 119.9 . . ?
C85 C84 H84 119.9 . . ?
C84 C85 C86 121.1(5) . . ?
C84 C85 H85 119.4 . . ?
C86 C85 H85 119.4 . . ?
C81 C86 C85 119.2(5) . . ?
C81 C86 H86 120.4 . . ?
C85 C86 H86 120.4 . . ?
C83 C87 C88 114.6(4) . . ?
C83 C87 H87A 108.6 . . ?
C88 C87 H87A 108.6 . . ?
C83 C87 H87B 108.6 . . ?
C88 C87 H87B 108.6 . . ?
H87A C87 H87B 107.6 . . ?
C89 C88 C92 112.4(5) . . ?
C89 C88 C73 107.6(5) . . ?
C92 C88 C73 110.5(4) . . ?
C89 C88 C87 112.4(4) . . ?
C92 C88 C87 106.0(5) . . ?
C73 C88 C87 107.9(4) . . ?
O5 C89 O6 122.7(6) . . ?
O5 C89 C88 123.8(5) . . ?
O6 C89 C88 113.1(5) . . ?
C89 O6 C90 118.7(6) . . ?
O6 C90 C91 110.9(9) . . ?
O6 C90 H90A 109.5 . . ?
C91 C90 H90A 109.5 . . ?
O6 C90 H90B 109.5 . . ?
C91 C90 H90B 109.5 . . ?
H90A C90 H90B 108 . . ?
C90 C91 H91A 109.5 . . ?
C90 C91 H91B 109.5 . . ?
H91A C91 H91B 109.5 . . ?
C90 C91 H91C 109.5 . . ?
H91A C91 H91C 109.5 . . ?
H91B C91 H91C 109.5 . . ?
O7 C92 O8A 123.2(6) . . ?
O7 C92 C88 123.3(6) . . ?
O8A C92 C88 113.4(5) . . ?
C92 O8A C93A 106.9(9) . . ?
O8A C93A C94A 101.0(14) . . ?
O8A C93A H93A 111.6 . . ?
C94A C93A H93A 111.6 . . ?
O8A C93A H93B 111.6 . . ?
C94A C93A H93B 111.6 . . ?
H93A C93A H93B 109.4 . . ?
C93A C94A H94A 109.5 . . ?
C93A C94A H94B 109.5 . . ?
H94A C94A H94B 109.5 . . ?
C93A C94A H94C 109.5 . . ?
H94A C94A H94C 109.5 . . ?
H94B C94A H94C 109.5 . . ?
C94B C93B H93C 110.1 . . ?
C94B C93B H93D 110.1 . . ?
H93C C93B H93D 108.5 . . ?
C93B C94B H94D 109.5 . . ?
C93B C94B H94E 109.5 . . ?
H94D C94B H94E 109.5 . . ?
C93B C94B H94F 109.5 . . ?
H94D C94B H94F 109.5 . . ?
H94E C94B H94F 109.5 . . ?
C101 C100 C105 120 . . ?
C101 C100 H100 120 . . ?
C105 C100 H100 120 . . ?
C100 C101 C102 120 . . ?
C100 C101 H101 120 . . ?
C102 C101 H101 120 . . ?
C103 C102 C101 120 . . ?
C103 C102 H102 120 . . ?
C101 C102 H102 120 . . ?
C104 C103 C102 120 . . ?
C104 C103 H103 120 . . ?
C102 C103 H103 120 . . ?
C103 C104 C105 120 . . ?
C103 C104 H104 120 . . ?
C105 C104 H104 120 . . ?
C104 C105 C100 120 . . ?
C104 C105 H105 120 . . ?
C100 C105 H105 120 . . ?
C111 C110 C115 120 . . ?
C111 C110 H110 120 . . ?
C115 C110 H110 120 . . ?
C110 C111 C112 120 . . ?
C110 C111 H111 120 . . ?
C112 C111 H111 120 . . ?
C113 C112 C111 120 . . ?
C113 C112 H112 120 . . ?
C111 C112 H112 120 . . ?
C112 C113 C114 120 . . ?
C112 C113 H113 120 . . ?
C114 C113 H113 120 . . ?
C113 C114 C115 120 . . ?
C113 C114 H114 120 . . ?
C115 C114 H114 120 . . ?
C114 C115 C110 120 . . ?
C114 C115 H115 120 . . ?
C110 C115 H115 120 . . ?

loop_
_geom_bond_atom_site_label_1
_geom_bond_atom_site_label_2
_geom_bond_distance
_geom_bond_site_symmetry_2
_geom_bond_publ_flag
Fe1 N1 2.061(4) . ?
Fe1 N3 2.078(4) . ?
Fe1 N2 2.086(4) . ?
Fe1 N4 2.088(4) . ?
Fe1 N8 2.171(4) . ?
N1 C4 1.381(7) . ?
N1 C1 1.386(7) . ?
N2 C6 1.383(6) . ?
N2 C9 1.391(7) . ?
N3 C14 1.370(6) . ?
N3 C11 1.393(7) . ?
N4 C16 1.383(6) . ?
N4 C19 1.393(7) . ?
C1 C20 1.406(7) . ?
C1 C2 1.433(8) . ?
C2 C3 1.356(8) . ?
C2 H2 0.95 . ?
C3 C4 1.454(8) . ?
C3 H3 0.95 . ?
C4 C5 1.419(7) . ?
C5 C6 1.405(8) . ?
C5 C74 1.512(7) . ?
C6 C7 1.451(8) . ?
C7 C8 1.354(8) . ?
C7 H7 0.95 . ?
C8 C9 1.451(7) . ?
C8 H8 0.95 . ?
C9 C10 1.407(7) . ?
C10 C11 1.405(7) . ?
C10 C60 1.498(7) . ?
C11 C12 1.447(7) . ?
C12 C13 1.341(8) . ?
C12 H12 0.95 . ?
C13 C14 1.445(8) . ?
C13 H13 0.95 . ?
C14 C15 1.410(8) . ?
C15 C16 1.406(8) . ?
C15 C35 1.507(7) . ?
C16 C17 1.450(8) . ?
C17 C18 1.347(9) . ?
C17 H17 0.95 . ?
C18 C19 1.457(7) . ?
C18 H18 0.95 . ?
C19 C20 1.404(8) . ?
C20 C21 1.517(7) . ?
C21 C26 1.382(11) . ?
C21 C22 1.381(11) . ?
C22 C23 1.385(9) . ?
C22 H22 0.95 . ?
C23 C24 1.352(16) . ?
C23 H23 0.95 . ?
C24 C25 1.365(17) . ?
C24 H24 0.95 . ?
C25 C26 1.423(11) . ?
C25 H25 0.95 . ?
C26 N5 1.401(12) . ?
N5 C27A 1.366(18) . ?
N5 C27B 1.393(18) . ?
N5 H5 0.88 . ?
C27A O1A 1.242(18) . ?
C27A C28A 1.391(17) . ?
C28A C29A 1.39 . ?
C28A C33A 1.39 . ?
C29A C30A 1.39 . ?
C29A H29A 0.95 . ?
C30A C31A 1.39 . ?
C30A C34 1.820(16) . ?
C31A C32A 1.39 . ?
C31A H31A 0.95 . ?
C32A C33A 1.39 . ?
C32A H32A 0.95 . ?
C33A H33A 0.95 . ?
C27B O1B 1.19(2) . ?
C27B C28B 1.60(3) . ?
C28B C29B 1.39 . ?
C28B C33B 1.39 . ?
C29B C30B 1.39 . ?
C29B H29B 0.95 . ?
C30B C31B 1.39 . ?
C30B C34 1.509(16) . ?
C31B C32B 1.39 . ?
C31B H31B 0.95 . ?
C32B C33B 1.39 . ?
C32B H32B 0.95 . ?
C33B H33B 0.95 . ?
C34 N7 1.341(12) . ?
C34 H34A 0.99 . ?
C34 H34B 0.99 . ?
C35 C40 1.399(7) . ?
C35 C36 1.408(8) . ?
C36 C37 1.391(9) . ?
C36 H36 0.95 . ?
C37 C38 1.384(10) . ?
C37 H37 0.95 . ?
C38 C39 1.380(8) . ?
C38 H38 0.95 . ?
C39 C40 1.400(7) . ?
C39 H39 0.95 . ?
C40 N6 1.419(6) . ?
N6 C41 1.341(7) . ?
N6 H6 0.88 . ?
C41 O2 1.223(7) . ?
C41 C42B 1.475(14) . ?
C41 C42A 1.568(9) . ?
C42B C43B 1.26(2) . ?
C42B C47B 1.46(2) . ?
C43B C44B 1.37(2) . ?
C43B H43B 0.95 . ?
C44B C45B 1.33(2) . ?
C44B C48 1.351(19) . ?
C45B C46B 1.39(2) . ?
C45B H45B 0.95 . ?
C46B C47B 1.43(2) . ?
C46B H46B 0.95 . ?
C47B H47B 0.95 . ?
C42A C43A 1.39 . ?
C42A C47A 1.39 . ?
C43A C44A 1.39 . ?
C43A H43A 0.95 . ?
C44A C48 1.370(18) . ?
C44A C45A 1.39 . ?
C45A C46A 1.39 . ?
C45A H45A 0.95 . ?
C46A C47A 1.39 . ?
C46A H46A 0.95 . ?
C47A H47A 0.95 . ?
C48 N7 1.561(18) . ?
C48 H48A 0.99 . ?
C48 H48B 0.99 . ?
N7 C49 1.416(16) . ?
N8 C51 1.335(9) . ?
N8 C52 1.343(7) . ?
C49 C50 1.678(14) . ?
C49 H49A 0.99 . ?
C49 H49B 0.99 . ?
C50 C51 1.405(10) . ?
C50 C54 1.489(16) . ?
C51 H51 0.95 . ?
C52 C53 1.333(10) . ?
C52 H52 0.95 . ?
C53 C54 1.436(16) . ?
C53 H53 0.95 . ?
C54 H54 0.95 . ?
C60 C65 1.397(8) . ?
C60 C61 1.409(7) . ?
C61 C62 1.395(8) . ?
C61 N9 1.404(7) . ?
C62 C63 1.391(9) . ?
C62 H62 0.95 . ?
C63 C64 1.390(9) . ?
C63 H63 0.95 . ?
C64 C65 1.375(9) . ?
C64 H64 0.95 . ?
C65 H65 0.95 . ?
N9 C66 1.371(7) . ?
N9 H9 0.88 . ?
C66 O3 1.234(8) . ?
C66 C67 1.496(9) . ?
C67 C68 1.396(8) . ?
C67 C72 1.405(8) . ?
C68 C69 1.395(8) . ?
C68 H68 0.95 . ?
C69 C70 1.405(8) . ?
C69 C73 1.524(9) . ?
C70 C71 1.404(10) . ?
C70 H70 0.95 . ?
C71 C72 1.391(10) . ?
C71 H71 0.95 . ?
C72 H72 0.95 . ?
C73 C88 1.552(7) . ?
C73 H73A 0.99 . ?
C73 H73B 0.99 . ?
C74 C75 1.395(8) . ?
C74 C79 1.398(9) . ?
C75 C76 1.404(8) . ?
C75 N10 1.414(8) . ?
C76 C77 1.375(9) . ?
C76 H76 0.95 . ?
C77 C78 1.387(9) . ?
C77 H77 0.95 . ?
C78 C79 1.396(8) . ?
C78 H78 0.95 . ?
C79 H79 0.95 . ?
N10 C80 1.361(6) . ?
N10 H10 0.88 . ?
C80 O4 1.220(6) . ?
C80 C81 1.496(7) . ?
C81 C86 1.381(7) . ?
C81 C82 1.405(7) . ?
C82 C83 1.391(7) . ?
C82 H82 0.95 . ?
C83 C84 1.383(7) . ?
C83 C87 1.520(7) . ?
C84 C85 1.389(8) . ?
C84 H84 0.95 . ?
C85 C86 1.393(8) . ?
C85 H85 0.95 . ?
C86 H86 0.95 . ?
C87 C88 1.571(8) . ?
C87 H87A 0.99 . ?
C87 H87B 0.99 . ?
C88 C89 1.513(8) . ?
C88 C92 1.542(7) . ?
C89 O5 1.230(7) . ?
C89 O6 1.306(7) . ?
O6 C90 1.407(9) . ?
C90 C91 1.511(16) . ?
C90 H90A 0.99 . ?
C90 H90B 0.99 . ?
C91 H91A 0.98 . ?
C91 H91B 0.98 . ?
C91 H91C 0.98 . ?
C92 O7 1.186(8) . ?
C92 O8A 1.325(8) . ?
O8A C93A 1.54(2) . ?
C93A C94A 1.57(2) . ?
C93A H93A 0.99 . ?
C93A H93B 0.99 . ?
C94A H94A 0.98 . ?
C94A H94B 0.98 . ?
C94A H94C 0.98 . ?
C93B C94B 1.56(2) . ?
C93B H93C 0.99 . ?
C93B H93D 0.99 . ?
C94B H94D 0.98 . ?
C94B H94E 0.98 . ?
C94B H94F 0.98 . ?
C100 C101 1.39 . ?
C100 C105 1.39 . ?
C100 H100 0.95 . ?
C101 C102 1.39 . ?
C101 H101 0.95 . ?
C102 C103 1.39 . ?
C102 H102 0.95 . ?
C103 C104 1.39 . ?
C103 H103 0.95 . ?
C104 C105 1.39 . ?
C104 H104 0.95 . ?
C105 H105 0.95 . ?
C110 C111 1.39 . ?
C110 C115 1.39 . ?
C110 H110 0.95 . ?
C111 C112 1.39 . ?
C111 H111 0.95 . ?
C112 C113 1.39 . ?
C112 H112 0.95 . ?
C113 C114 1.39 . ?
C113 H113 0.95 . ?
C114 C115 1.39 . ?
C114 H114 0.95 . ?
C115 H115 0.95 . ?

loop_
_geom_torsion_atom_site_label_1
_geom_torsion_atom_site_label_2
_geom_torsion_atom_site_label_3
_geom_torsion_atom_site_label_4
_geom_torsion
_geom_torsion_site_symmetry_1
_geom_torsion_site_symmetry_2
_geom_torsion_site_symmetry_3
_geom_torsion_site_symmetry_4
_geom_torsion_publ_flag
N3 Fe1 N1 C4 -101.5(7) . . . . ?
N2 Fe1 N1 C4 -17.0(5) . . . . ?
N4 Fe1 N1 C4 178.9(5) . . . . ?
N8 Fe1 N1 C4 76.0(5) . . . . ?
N3 Fe1 N1 C1 90.4(8) . . . . ?
N2 Fe1 N1 C1 174.9(5) . . . . ?
N4 Fe1 N1 C1 10.9(5) . . . . ?
N8 Fe1 N1 C1 -92.0(5) . . . . ?
N1 Fe1 N2 C6 8.4(5) . . . . ?
N3 Fe1 N2 C6 170.5(4) . . . . ?
N4 Fe1 N2 C6 93.6(8) . . . . ?
N8 Fe1 N2 C6 -85.2(4) . . . . ?
N1 Fe1 N2 C9 -168.2(4) . . . . ?
N3 Fe1 N2 C9 -6.1(4) . . . . ?
N4 Fe1 N2 C9 -82.9(7) . . . . ?
N8 Fe1 N2 C9 98.2(4) . . . . ?
N1 Fe1 N3 C14 -91.3(7) . . . . ?
N2 Fe1 N3 C14 -176.1(4) . . . . ?
N4 Fe1 N3 C14 -11.7(4) . . . . ?
N8 Fe1 N3 C14 91.2(4) . . . . ?
N1 Fe1 N3 C11 98.7(6) . . . . ?
N2 Fe1 N3 C11 13.8(4) . . . . ?
N4 Fe1 N3 C11 178.3(4) . . . . ?
N8 Fe1 N3 C11 -78.8(4) . . . . ?
N1 Fe1 N4 C16 167.3(4) . . . . ?
N3 Fe1 N4 C16 5.0(4) . . . . ?
N2 Fe1 N4 C16 81.9(7) . . . . ?
N8 Fe1 N4 C16 -99.3(4) . . . . ?
N1 Fe1 N4 C19 -5.1(5) . . . . ?
N3 Fe1 N4 C19 -167.4(5) . . . . ?
N2 Fe1 N4 C19 -90.5(8) . . . . ?
N8 Fe1 N4 C19 88.2(5) . . . . ?
C4 N1 C1 C20 177.8(6) . . . . ?
Fe1 N1 C1 C20 -12.4(9) . . . . ?
C4 N1 C1 C2 0.1(7) . . . . ?
Fe1 N1 C1 C2 169.9(5) . . . . ?
N1 C1 C2 C3 -1.5(8) . . . . ?
C20 C1 C2 C3 -179.2(7) . . . . ?
C1 C2 C3 C4 2.2(8) . . . . ?
C1 N1 C4 C5 -174.1(6) . . . . ?
Fe1 N1 C4 C5 15.7(9) . . . . ?
C1 N1 C4 C3 1.3(7) . . . . ?
Fe1 N1 C4 C3 -168.9(4) . . . . ?
C2 C3 C4 N1 -2.2(8) . . . . ?
C2 C3 C4 C5 173.2(7) . . . . ?
N1 C4 C5 C6 0.8(11) . . . . ?
C3 C4 C5 C6 -173.8(7) . . . . ?
N1 C4 C5 C74 175.9(6) . . . . ?
C3 C4 C5 C74 1.3(10) . . . . ?
C9 N2 C6 C5 -179.9(5) . . . . ?
Fe1 N2 C6 C5 3.0(8) . . . . ?
C9 N2 C6 C7 -0.8(6) . . . . ?
Fe1 N2 C6 C7 -177.9(4) . . . . ?
C4 C5 C6 N2 -10.9(10) . . . . ?
C74 C5 C6 N2 174.1(5) . . . . ?
C4 C5 C6 C7 170.1(6) . . . . ?
C74 C5 C6 C7 -4.9(9) . . . . ?
N2 C6 C7 C8 1.8(6) . . . . ?
C5 C6 C7 C8 -179.1(6) . . . . ?
C6 C7 C8 C9 -2.0(6) . . . . ?
C6 N2 C9 C10 -179.8(5) . . . . ?
Fe1 N2 C9 C10 -2.7(7) . . . . ?
C6 N2 C9 C8 -0.4(6) . . . . ?
Fe1 N2 C9 C8 176.7(3) . . . . ?
C7 C8 C9 N2 1.6(6) . . . . ?
C7 C8 C9 C10 -179.1(5) . . . . ?
N2 C9 C10 C11 7.4(8) . . . . ?
C8 C9 C10 C11 -171.9(5) . . . . ?
N2 C9 C10 C60 -176.2(5) . . . . ?
C8 C9 C10 C60 4.6(8) . . . . ?
C14 N3 C11 C10 173.7(5) . . . . ?
Fe1 N3 C11 C10 -14.5(7) . . . . ?
C14 N3 C11 C12 -3.2(5) . . . . ?
Fe1 N3 C11 C12 168.6(3) . . . . ?
C9 C10 C11 N3 1.9(8) . . . . ?
C60 C10 C11 N3 -174.7(5) . . . . ?
C9 C10 C11 C12 178.3(5) . . . . ?
C60 C10 C11 C12 1.7(7) . . . . ?
N3 C11 C12 C13 2.7(6) . . . . ?
C10 C11 C12 C13 -174.3(5) . . . . ?
C11 C12 C13 C14 -1.1(6) . . . . ?
C11 N3 C14 C15 -174.7(5) . . . . ?
Fe1 N3 C14 C15 13.7(7) . . . . ?
C11 N3 C14 C13 2.5(5) . . . . ?
Fe1 N3 C14 C13 -169.0(3) . . . . ?
C12 C13 C14 N3 -0.9(6) . . . . ?
C12 C13 C14 C15 176.3(5) . . . . ?
N3 C14 C15 C16 -5.1(8) . . . . ?
C13 C14 C15 C16 178.1(5) . . . . ?
N3 C14 C15 C35 164.1(4) . . . . ?
C13 C14 C15 C35 -12.7(7) . . . . ?
C19 N4 C16 C15 174.1(5) . . . . ?
Fe1 N4 C16 C15 0.4(7) . . . . ?
C19 N4 C16 C17 -2.7(6) . . . . ?
Fe1 N4 C16 C17 -176.3(4) . . . . ?
C14 C15 C16 N4 -2.4(8) . . . . ?
C35 C15 C16 N4 -171.6(5) . . . . ?
C14 C15 C16 C17 173.8(5) . . . . ?
C35 C15 C16 C17 4.6(8) . . . . ?
N4 C16 C17 C18 1.4(7) . . . . ?
C15 C16 C17 C18 -175.3(6) . . . . ?
C16 C17 C18 C19 0.4(8) . . . . ?
C16 N4 C19 C20 -173.5(6) . . . . ?
Fe1 N4 C19 C20 0.3(9) . . . . ?
C16 N4 C19 C18 2.9(6) . . . . ?
Fe1 N4 C19 C18 176.7(4) . . . . ?
C17 C18 C19 N4 -2.1(8) . . . . ?
C17 C18 C19 C20 174.4(6) . . . . ?
N4 C19 C20 C1 1.9(11) . . . . ?
C18 C19 C20 C1 -174.0(7) . . . . ?
N4 C19 C20 C21 171.1(6) . . . . ?
C18 C19 C20 C21 -4.8(10) . . . . ?
N1 C1 C20 C19 4.4(11) . . . . ?
C2 C1 C20 C19 -178.3(7) . . . . ?
N1 C1 C20 C21 -164.8(6) . . . . ?
C2 C1 C20 C21 12.6(10) . . . . ?
C19 C20 C21 C26 84.4(9) . . . . ?
C1 C20 C21 C26 -105.4(8) . . . . ?
C19 C20 C21 C22 -90.4(7) . . . . ?
C1 C20 C21 C22 79.8(8) . . . . ?
C26 C21 C22 C23 0.2(12) . . . . ?
C20 C21 C22 C23 175.5(8) . . . . ?
C21 C22 C23 C24 -0.5(15) . . . . ?
C22 C23 C24 C25 1.3(18) . . . . ?
C23 C24 C25 C26 -1.9(19) . . . . ?
C22 C21 C26 N5 179.7(7) . . . . ?
C20 C21 C26 N5 4.9(11) . . . . ?
C22 C21 C26 C25 -0.8(11) . . . . ?
C20 C21 C26 C25 -175.7(7) . . . . ?
C24 C25 C26 C21 1.7(15) . . . . ?
C24 C25 C26 N5 -178.9(10) . . . . ?
C21 C26 N5 C27A 159.9(10) . . . . ?
C25 C26 N5 C27A -19.5(15) . . . . ?
C21 C26 N5 C27B -162(3) . . . . ?
C25 C26 N5 C27B 19(3) . . . . ?
C27B N5 C27A O1A -107(3) . . . . ?
C26 N5 C27A O1A 15(2) . . . . ?
C27B N5 C27A C28A 68(2) . . . . ?
C26 N5 C27A C28A -169.6(10) . . . . ?
O1A C27A C28A C29A 146.7(14) . . . . ?
N5 C27A C28A C29A -28(2) . . . . ?
O1A C27A C28A C33A -31(2) . . . . ?
N5 C27A C28A C33A 154.1(10) . . . . ?
C33A C28A C29A C30A 0 . . . . ?
C27A C28A C29A C30A -177.6(18) . . . . ?
C28A C29A C30A C31A 0 . . . . ?
C28A C29A C30A C34 -152.4(13) . . . . ?
C29A C30A C31A C32A 0 . . . . ?
C34 C30A C31A C32A 154.9(12) . . . . ?
C30A C31A C32A C33A 0 . . . . ?
C31A C32A C33A C28A 0 . . . . ?
C29A C28A C33A C32A 0 . . . . ?
C27A C28A C33A C32A 178.0(16) . . . . ?
C27A N5 C27B O1B 78(6) . . . . ?
C26 N5 C27B O1B -4(6) . . . . ?
C27A N5 C27B C28B -95(3) . . . . ?
C26 N5 C27B C28B -176.4(19) . . . . ?
O1B C27B C28B C29B 155(3) . . . . ?
N5 C27B C28B C29B -32(4) . . . . ?
O1B C27B C28B C33B -21(4) . . . . ?
N5 C27B C28B C33B 153(3) . . . . ?
C33B C28B C29B C30B 0 . . . . ?
C27B C28B C29B C30B -175.8(19) . . . . ?
C28B C29B C30B C31B 0 . . . . ?
C28B C29B C30B C34 -164.3(13) . . . . ?
C29B C30B C31B C32B 0 . . . . ?
C34 C30B C31B C32B 162.6(14) . . . . ?
C30B C31B C32B C33B 0 . . . . ?
C31B C32B C33B C28B 0 . . . . ?
C29B C28B C33B C32B 0 . . . . ?
C27B C28B C33B C32B 176(2) . . . . ?
C29B C30B C34 N7 -69.6(12) . . . . ?
C31B C30B C34 N7 126.9(11) . . . . ?
C29B C30B C34 C30A 53(2) . . . . ?
C31B C30B C34 C30A -110(3) . . . . ?
C31A C30A C34 N7 156.8(10) . . . . ?
C29A C30A C34 N7 -49.0(15) . . . . ?
C31A C30A C34 C30B 96(2) . . . . ?
C29A C30A C34 C30B -110(3) . . . . ?
C16 C15 C35 C40 -70.0(7) . . . . ?
C14 C15 C35 C40 119.8(6) . . . . ?
C16 C15 C35 C36 109.3(7) . . . . ?
C14 C15 C35 C36 -60.9(7) . . . . ?
C40 C35 C36 C37 2.8(11) . . . . ?
C15 C35 C36 C37 -176.5(7) . . . . ?
C35 C36 C37 C38 0.1(14) . . . . ?
C36 C37 C38 C39 -2.8(15) . . . . ?
C37 C38 C39 C40 2.6(14) . . . . ?
C36 C35 C40 C39 -3.1(9) . . . . ?
C15 C35 C40 C39 176.2(6) . . . . ?
C36 C35 C40 N6 175.5(5) . . . . ?
C15 C35 C40 N6 -5.2(8) . . . . ?
C38 C39 C40 C35 0.5(10) . . . . ?
C38 C39 C40 N6 -178.1(7) . . . . ?
C35 C40 N6 C41 156.9(6) . . . . ?
C39 C40 N6 C41 -24.6(8) . . . . ?
C40 N6 C41 O2 -4.0(11) . . . . ?
C40 N6 C41 C42B -168.0(9) . . . . ?
C40 N6 C41 C42A 161.0(7) . . . . ?
O2 C41 C42B C43B 172(2) . . . . ?
N6 C41 C42B C43B -23(3) . . . . ?
C42A C41 C42B C43B 64(3) . . . . ?
O2 C41 C42B C47B -20.0(18) . . . . ?
N6 C41 C42B C47B 145.0(12) . . . . ?
C42A C41 C42B C47B -128(2) . . . . ?
C47B C42B C43B C44B 21(4) . . . . ?
C41 C42B C43B C44B -170.3(19) . . . . ?
C42B C43B C44B C45B -26(3) . . . . ?
C42B C43B C44B C48 -160(3) . . . . ?
C48 C44B C45B C46B 166.6(18) . . . . ?
C43B C44B C45B C46B 18(3) . . . . ?
C44B C45B C46B C47B -11(3) . . . . ?
C45B C46B C47B C42B 5(3) . . . . ?
C43B C42B C47B C46B -8(3) . . . . ?
C41 C42B C47B C46B 179.9(14) . . . . ?
O2 C41 C42A C43A -139.4(8) . . . . ?
N6 C41 C42A C43A 55.4(8) . . . . ?
C42B C41 C42A C43A -50.2(16) . . . . ?
O2 C41 C42A C47A 32.1(13) . . . . ?
N6 C41 C42A C47A -133.1(7) . . . . ?
C42B C41 C42A C47A 121(2) . . . . ?
C47A C42A C43A C44A 0 . . . . ?
C41 C42A C43A C44A 171.7(9) . . . . ?
C42A C43A C44A C48 -164(2) . . . . ?
C42A C43A C44A C45A 0 . . . . ?
C48 C44A C45A C46A 168.7(16) . . . . ?
C43A C44A C45A C46A 0 . . . . ?
C44A C45A C46A C47A 0 . . . . ?
C45A C46A C47A C42A 0 . . . . ?
C43A C42A C47A C46A 0 . . . . ?
C41 C42A C47A C46A -171.2(10) . . . . ?
C45B C44B C48 C44A 171(4) . . . . ?
C43B C44B C48 C44A -53(3) . . . . ?
C45B C44B C48 N7 -107(2) . . . . ?
C43B C44B C48 N7 28(4) . . . . ?
C45A C44A C48 C44B -87(3) . . . . ?
C43A C44A C48 C44B 79(3) . . . . ?
C45A C44A C48 N7 165.0(16) . . . . ?
C43A C44A C48 N7 -29(3) . . . . ?
C30B C34 N7 C49 -174.9(9) . . . . ?
C30A C34 N7 C49 170.6(10) . . . . ?
C30B C34 N7 C48 -69.9(16) . . . . ?
C30A C34 N7 C48 -84.5(16) . . . . ?
C44B C48 N7 C34 150(2) . . . . ?
C44A C48 N7 C34 173.5(17) . . . . ?
C44B C48 N7 C49 -96(2) . . . . ?
C44A C48 N7 C49 -73(2) . . . . ?
N1 Fe1 N8 C51 116.7(5) . . . . ?
N3 Fe1 N8 C51 -64.1(5) . . . . ?
N2 Fe1 N8 C51 -153.2(5) . . . . ?
N4 Fe1 N8 C51 27.1(5) . . . . ?
N1 Fe1 N8 C52 -66.9(4) . . . . ?
N3 Fe1 N8 C52 112.3(4) . . . . ?
N2 Fe1 N8 C52 23.2(4) . . . . ?
N4 Fe1 N8 C52 -156.4(4) . . . . ?
C34 N7 C49 C50 -67.4(10) . . . . ?
C48 N7 C49 C50 174.6(7) . . . . ?
N7 C49 C50 C51 -66.4(10) . . . . ?
N7 C49 C50 C54 97.2(12) . . . . ?
C52 N8 C51 C50 -4.5(12) . . . . ?
Fe1 N8 C51 C50 172.0(7) . . . . ?
C54 C50 C51 N8 9.5(13) . . . . ?
C49 C50 C51 N8 176.1(8) . . . . ?
C51 N8 C52 C53 -0.9(10) . . . . ?
Fe1 N8 C52 C53 -177.4(6) . . . . ?
N8 C52 C53 C54 -0.3(11) . . . . ?
C52 C53 C54 C50 6.4(14) . . . . ?
C51 C50 C54 C53 -10.3(14) . . . . ?
C49 C50 C54 C53 -174.7(10) . . . . ?
C11 C10 C60 C65 -111.5(6) . . . . ?
C9 C10 C60 C65 71.7(7) . . . . ?
C11 C10 C60 C61 65.6(7) . . . . ?
C9 C10 C60 C61 -111.1(6) . . . . ?
C65 C60 C61 C62 1.9(8) . . . . ?
C10 C60 C61 C62 -175.3(5) . . . . ?
C65 C60 C61 N9 -179.1(6) . . . . ?
C10 C60 C61 N9 3.6(7) . . . . ?
N9 C61 C62 C63 179.8(5) . . . . ?
C60 C61 C62 C63 -1.3(8) . . . . ?
C61 C62 C63 C64 1.7(10) . . . . ?
C62 C63 C64 C65 -2.7(12) . . . . ?
C63 C64 C65 C60 3.4(13) . . . . ?
C61 C60 C65 C64 -3.0(11) . . . . ?
C10 C60 C65 C64 174.3(7) . . . . ?
C62 C61 N9 C66 39.8(8) . . . . ?
C60 C61 N9 C66 -139.2(6) . . . . ?
C61 N9 C66 O3 -16.2(9) . . . . ?
C61 N9 C66 C67 162.1(5) . . . . ?
O3 C66 C67 C68 158.0(6) . . . . ?
N9 C66 C67 C68 -20.3(7) . . . . ?
O3 C66 C67 C72 -21.8(8) . . . . ?
N9 C66 C67 C72 159.9(5) . . . . ?
C72 C67 C68 C69 -2.0(8) . . . . ?
C66 C67 C68 C69 178.2(5) . . . . ?
C67 C68 C69 C70 2.3(8) . . . . ?
C67 C68 C69 C73 -178.3(5) . . . . ?
C68 C69 C70 C71 -0.6(8) . . . . ?
C73 C69 C70 C71 179.9(5) . . . . ?
C69 C70 C71 C72 -1.3(10) . . . . ?
C70 C71 C72 C67 1.5(10) . . . . ?
C68 C67 C72 C71 0.0(9) . . . . ?
C66 C67 C72 C71 179.8(6) . . . . ?
C68 C69 C73 C88 89.6(6) . . . . ?
C70 C69 C73 C88 -91.0(6) . . . . ?
C6 C5 C74 C75 106.5(7) . . . . ?
C4 C5 C74 C75 -69.1(8) . . . . ?
C6 C5 C74 C79 -75.8(8) . . . . ?
C4 C5 C74 C79 108.6(7) . . . . ?
C79 C74 C75 C76 -1.7(9) . . . . ?
C5 C74 C75 C76 176.0(6) . . . . ?
C79 C74 C75 N10 178.6(6) . . . . ?
C5 C74 C75 N10 -3.7(9) . . . . ?
C74 C75 C76 C77 0.3(10) . . . . ?
N10 C75 C76 C77 180.0(6) . . . . ?
C75 C76 C77 C78 0.4(11) . . . . ?
C76 C77 C78 C79 0.4(11) . . . . ?
C77 C78 C79 C74 -1.9(11) . . . . ?
C75 C74 C79 C78 2.5(10) . . . . ?
C5 C74 C79 C78 -175.1(6) . . . . ?
C74 C75 N10 C80 132.7(6) . . . . ?
C76 C75 N10 C80 -47.1(9) . . . . ?
C75 N10 C80 O4 19.7(9) . . . . ?
C75 N10 C80 C81 -161.4(5) . . . . ?
O4 C80 C81 C86 27.3(7) . . . . ?
N10 C80 C81 C86 -151.6(5) . . . . ?
O4 C80 C81 C82 -151.2(5) . . . . ?
N10 C80 C81 C82 29.9(7) . . . . ?
C86 C81 C82 C83 1.1(8) . . . . ?
C80 C81 C82 C83 179.5(5) . . . . ?
C81 C82 C83 C84 -1.8(8) . . . . ?
C81 C82 C83 C87 178.3(5) . . . . ?
C82 C83 C84 C85 1.5(8) . . . . ?
C87 C83 C84 C85 -178.6(5) . . . . ?
C83 C84 C85 C86 -0.6(9) . . . . ?
C82 C81 C86 C85 -0.1(8) . . . . ?
C80 C81 C86 C85 -178.7(5) . . . . ?
C84 C85 C86 C81 -0.1(8) . . . . ?
C84 C83 C87 C88 86.2(6) . . . . ?
C82 C83 C87 C88 -93.9(6) . . . . ?
C69 C73 C88 C89 63.7(6) . . . . ?
C69 C73 C88 C92 -59.4(6) . . . . ?
C69 C73 C88 C87 -174.9(4) . . . . ?
C83 C87 C88 C89 -68.3(6) . . . . ?
C83 C87 C88 C92 54.8(5) . . . . ?
C83 C87 C88 C73 173.2(4) . . . . ?
C92 C88 C89 O5 33.0(8) . . . . ?
C73 C88 C89 O5 -88.9(7) . . . . ?
C87 C88 C89 O5 152.5(6) . . . . ?
C92 C88 C89 O6 -154.3(5) . . . . ?
C73 C88 C89 O6 83.7(6) . . . . ?
C87 C88 C89 O6 -34.9(6) . . . . ?
O5 C89 O6 C90 -3.6(10) . . . . ?
C88 C89 O6 C90 -176.4(6) . . . . ?
C89 O6 C90 C91 96.4(11) . . . . ?
C89 C88 C92 O7 -156.6(7) . . . . ?
C73 C88 C92 O7 -36.4(9) . . . . ?
C87 C88 C92 O7 80.3(7) . . . . ?
C89 C88 C92 O8A 28.1(7) . . . . ?
C73 C88 C92 O8A 148.3(5) . . . . ?
C87 C88 C92 O8A -95.1(6) . . . . ?
O7 C92 O8A C93A -9.5(11) . . . . ?
C88 C92 O8A C93A 165.9(8) . . . . ?
C92 O8A C93A C94A -163.6(9) . . . . ?
C105 C100 C101 C102 0 . . . . ?
C100 C101 C102 C103 0 . . . . ?
C101 C102 C103 C104 0 . . . . ?
C102 C103 C104 C105 0 . . . . ?
C103 C104 C105 C100 0 . . . . ?
C101 C100 C105 C104 0 . . . . ?
C115 C110 C111 C112 0 . . . . ?
C110 C111 C112 C113 0 . . . . ?
C111 C112 C113 C114 0 . . . . ?
C112 C113 C114 C115 0 . . . . ?
C113 C114 C115 C110 0 . . . . ?
C111 C110 C115 C114 0 . . . . ?

loop_
_platon_squeeze_void_nr
_platon_squeeze_void_average_x
_platon_squeeze_void_average_y
_platon_squeeze_void_average_z
_platon_squeeze_void_volume
_platon_squeeze_void_count_electrons
_platon_squeeze_void_content
1 0.000 -0.108 0.250 237 31 ' '
2 0.000 0.108 0.750 237 31 ' '
3 0.500 0.392 0.250 237 31 ' '
4 0.500 0.608 0.750 237 31 ' '
